data_4508888
loop_
_publ_author_name
'Cheng, Lin'
'Lin, Jian-Bin'
'Gong, Jun-Zhou'
'Sun, Ai-Ping'
'Ye, Bao-Hui'
'Chen, Xiao-Ming'

_publ_section_title
;
 Encapsulation of Water Cluster,meso-Helical Chain and Tapes in
 Metal&#x2212;Organic Frameworks Based on Double-Stranded Cd(II) Helicates
 and Carboxylates
;
_journal_issue 12
_journal_name_full 'Crystal Growth &amp; Design'
_journal_page_first 2739
_journal_paper_doi 10.1021/cg060441f
_journal_volume 6
_journal_year 2006
_chemical_formula_sum 'C34 H54 Cd2 N12 O17'
_chemical_formula_weight 1127.70
_chemical_name_systematic
; 
 ? 
;
_space_group_IT_number 15
_symmetry_cell_setting monoclinic
_symmetry_space_group_name_Hall '-C 2yc'
_symmetry_space_group_name_H-M 'C 1 2/c 1'
_atom_sites_solution_hydrogens geom
_atom_sites_solution_primary direct
_atom_sites_solution_secondary difmap
_audit_creation_method SHELXL-97
_cell_angle_alpha 90.00
_cell_angle_beta 92.090(3)
_cell_angle_gamma 90.00
_cell_formula_units_Z 4
_cell_length_a 20.985(3)
_cell_length_b 14.837(2)
_cell_length_c 14.941(2)
_cell_measurement_temperature 100(2)
_cell_volume 4648.9(11)
_computing_cell_refinement
;
     'SAINT-PLUS for Windows NT, Ver. 6.0, Bruker AXS Inc., 1997.'
;
_computing_data_collection
;
          'SMART for Windows NT, Bruker AXS Inc., 1998.' 
;
_computing_molecular_graphics
;
     'XP-Interactive Molecular Graphics, Ver. 6.10, Bruker AXS Inc., 2000.'
;
_computing_publication_material 'SHELXTL-Bruker AXS Inc., 1998.'
_computing_structure_refinement 'SHELXL-97 (Sheldrick, 1997)'
_computing_structure_solution 'SHELXS-97 (Sheldrick, 1990)'
_diffrn_ambient_temperature 100(2)
_diffrn_measured_fraction_theta_full 0.976
_diffrn_measured_fraction_theta_max 0.976
_diffrn_measurement_device_type 'Bruker APX CCD'
_diffrn_measurement_method 'phi and omega scan'
_diffrn_radiation_monochromator graphite
_diffrn_radiation_source 'fine-focus sealed tube'
_diffrn_radiation_type MoK\a
_diffrn_radiation_wavelength 0.71073
_diffrn_reflns_av_R_equivalents 0.0294
_diffrn_reflns_av_sigmaI/netI 0.0467
_diffrn_reflns_limit_h_max 20
_diffrn_reflns_limit_h_min -24
_diffrn_reflns_limit_k_max 17
_diffrn_reflns_limit_k_min -18
_diffrn_reflns_limit_l_max 18
_diffrn_reflns_limit_l_min -18
_diffrn_reflns_number 9132
_diffrn_reflns_theta_full 26.00
_diffrn_reflns_theta_max 26.00
_diffrn_reflns_theta_min 1.68
_exptl_absorpt_coefficient_mu 0.996
_exptl_absorpt_correction_T_max 0.9070
_exptl_absorpt_correction_T_min 0.7748
_exptl_absorpt_correction_type multi-scan
_exptl_absorpt_process_details sadabs
_exptl_crystal_colour yellow
_exptl_crystal_density_diffrn 1.611
_exptl_crystal_density_method 'not measured'
_exptl_crystal_description block
_exptl_crystal_F_000 2296
_exptl_crystal_size_max 0.27
_exptl_crystal_size_mid 0.19
_exptl_crystal_size_min 0.10
_refine_diff_density_max 1.963
_refine_diff_density_min -1.137
_refine_diff_density_rms 0.131
_refine_ls_extinction_method none
_refine_ls_goodness_of_fit_ref 1.023
_refine_ls_hydrogen_treatment constr
_refine_ls_matrix_type full
_refine_ls_number_parameters 295
_refine_ls_number_reflns 4456
_refine_ls_number_restraints 0
_refine_ls_restrained_S_all 1.023
_refine_ls_R_factor_all 0.0677
_refine_ls_R_factor_gt 0.0534
_refine_ls_shift/su_max 0.001
_refine_ls_shift/su_mean 0.000
_refine_ls_structure_factor_coef Fsqd
_refine_ls_weighting_details 'calc w=1/[\s^2^(Fo^2^)+(0.0651P)^2^+41.3641P] where P=(Fo^2^+2Fc^2^)/3'
_refine_ls_weighting_scheme calc
_refine_ls_wR_factor_gt 0.1292
_refine_ls_wR_factor_ref 0.1396
_reflns_number_gt 3589
_reflns_number_total 4456
_reflns_threshold_expression >2sigma(I)
_cod_data_source_file cg060441fsup1.cif
_cod_data_source_block 3
_cod_depositor_comments
;
The following automatic conversions were performed:
'__audit_creation_method' tag replaced with '_audit_creation_method'.

Automatic conversion script
Id: cif_correct_tags 1440 2010-10-19 06:21:57Z saulius 
;
_cod_original_cell_volume 4649.0(11)
_cod_original_sg_symbol_H-M C2/c
_cod_database_code 4508888

loop_
_symmetry_equiv_pos_as_xyz
'x, y, z'
'-x, y, -z+1/2'
'x+1/2, y+1/2, z'
'-x+1/2, y+1/2, -z+1/2'
'-x, -y, -z'
'x, -y, z-1/2'
'-x+1/2, -y+1/2, -z'
'x+1/2, -y+1/2, z-1/2'

loop_
_atom_site_label
_atom_site_type_symbol
_atom_site_fract_x
_atom_site_fract_y
_atom_site_fract_z
_atom_site_U_iso_or_equiv
_atom_site_adp_type
_atom_site_occupancy
_atom_site_symmetry_multiplicity
_atom_site_calc_flag
_atom_site_refinement_flags
Cd1 Cd 0.386510(18) -0.88511(3) -0.22712(2) 0.02534(15) Uani 1 1 d .
C1 C 0.3333(3) -0.6774(4) -0.2402(4) 0.0314(12) Uani 1 1 d .
H1A H 0.3030 -0.7002 -0.2003 0.038 Uiso 1 1 calc R
C2 C 0.3304(3) -0.5881(4) -0.2634(4) 0.0353(13) Uani 1 1 d .
H2A H 0.2990 -0.5497 -0.2395 0.042 Uiso 1 1 calc R
C3 C 0.3737(3) -0.5553(4) -0.3217(4) 0.0424(15) Uani 1 1 d .
H3A H 0.3730 -0.4936 -0.3386 0.051 Uiso 1 1 calc R
C4 C 0.4188(3) -0.6137(4) -0.3555(4) 0.0362(13) Uani 1 1 d .
H4A H 0.4485 -0.5927 -0.3972 0.043 Uiso 1 1 calc R
C5 C 0.4197(2) -0.7024(4) -0.3279(3) 0.0270(12) Uani 1 1 d .
C6 C 0.4695(2) -0.7671(4) -0.3574(3) 0.0258(11) Uani 1 1 d .
C7 C 0.4998(2) -0.9886(4) -0.3755(3) 0.0244(11) Uani 1 1 d .
C8 C 0.5525(2) -1.0564(4) -0.3739(3) 0.0255(11) Uani 1 1 d .
C9 C 0.5480(3) -1.1371(4) -0.4193(4) 0.0290(12) Uani 1 1 d .
H9A H 0.5116 -1.1499 -0.4567 0.035 Uiso 1 1 calc R
C10 C 0.5968(3) -1.1991(4) -0.4100(4) 0.0358(13) Uani 1 1 d .
H10A H 0.5942 -1.2552 -0.4405 0.043 Uiso 1 1 calc R
C11 C 0.6493(3) -1.1783(4) -0.3556(4) 0.0357(14) Uani 1 1 d .
H11A H 0.6835 -1.2199 -0.3474 0.043 Uiso 1 1 calc R
C12 C 0.6510(3) -1.0958(4) -0.3136(4) 0.0334(13) Uani 1 1 d .
H12A H 0.6874 -1.0814 -0.2768 0.040 Uiso 1 1 calc R
C13 C 0.3360(3) -0.8532(4) -0.0309(4) 0.0323(13) Uani 1 1 d .
C14 C 0.2837(3) -0.8746(4) 0.0357(4) 0.0399(15) Uani 1 1 d .
H14A H 0.3052 -0.8907 0.0936 0.048 Uiso 1 1 calc R
H14B H 0.2597 -0.8183 0.0455 0.048 Uiso 1 1 calc R
C15 C 0.2357(3) -0.9480(5) 0.0128(5) 0.0519(18) Uani 1 1 d .
H15A H 0.2000 -0.9441 0.0542 0.062 Uiso 1 1 calc R
H15B H 0.2181 -0.9385 -0.0488 0.062 Uiso 1 1 calc R
C16 C 0.2649(3) -1.0404(5) 0.0194(4) 0.0486(17) Uani 1 1 d .
H16A H 0.3074 -1.0392 -0.0072 0.058 Uiso 1 1 calc R
H16B H 0.2378 -1.0834 -0.0156 0.058 Uiso 1 1 calc R
C17 C 0.2720(3) -1.0737(4) 0.1172(4) 0.0294(12) Uani 1 1 d .
N1 N 0.3770(2) -0.7342(3) -0.2713(3) 0.0261(10) Uani 1 1 d .
N2 N 0.5197(2) -0.7345(3) -0.3983(3) 0.0295(10) Uani 1 1 d .
H2B H 0.5269 -0.6657 -0.4153 0.035 Uiso 1 1 d R
H2C H 0.5381 -0.7783 -0.4189 0.035 Uiso 1 1 d R
N3 N 0.4602(2) -0.8523(3) -0.3388(3) 0.0261(10) Uani 1 1 d .
N4 N 0.51413(19) -0.9069(3) -0.3521(3) 0.0219(9) Uani 1 1 d .
N5 N 0.4413(2) -1.0164(4) -0.4002(3) 0.0364(12) Uani 1 1 d .
H5B H 0.4384 -1.0812 -0.4257 0.044 Uiso 1 1 d R
H5C H 0.3872 -1.0021 -0.4155 0.044 Uiso 1 1 d R
N6 N 0.60433(19) -1.0347(3) -0.3217(3) 0.0247(9) Uani 1 1 d .
O1 O 0.3193(2) -0.8642(3) -0.1129(3) 0.0466(12) Uani 1 1 d .
O2 O 0.3892(2) -0.8289(3) -0.0007(3) 0.0403(10) Uani 1 1 d .
O3 O 0.32419(17) -1.0607(3) 0.1556(3) 0.0380(10) Uani 1 1 d .
O4 O 0.2256(2) -1.1061(4) 0.1531(4) 0.0693(17) Uani 1 1 d .
O2W O 0.4090(3) -0.6861(6) 0.1161(5) 0.120(3) Uani 1 1 d .
H2WA H 0.4077 -0.7489 0.1284 0.143 Uiso 1 1 d R
H2WB H 0.3722 -0.6578 0.1384 0.143 Uiso 1 1 d R
O3W O 0.5000 -0.6284(9) 0.2500 0.264(15) Uani 1 2 d S
H3WA H 0.4603 -0.6170 0.2196 0.316 Uiso 1 1 d R
O4W O 0.4488(3) -0.5649(4) -0.0209(4) 0.0754(19) Uani 1 1 d .
H4WA H 0.4189 -0.5896 0.0185 0.18(6) Uiso 1 1 d R
H4WB H 0.4786 -0.5464 0.0248 0.211 Uiso 1 1 d R
O1W O 0.2970(3) -0.6719(4) 0.1906(3) 0.0660(15) Uani 1 1 d .
H1WA H 0.2586 -0.6615 0.1566 0.079 Uiso 1 1 d R
H1WB H 0.3048 -0.6421 0.2462 0.079 Uiso 1 1 d R
O5W O 0.4011(3) -0.4177(4) -0.1041(7) 0.126(4) Uani 1 1 d .
H5WA H 0.3595 -0.4007 -0.1249 0.151 Uiso 1 1 d R
H5WB H 0.3949 -0.4747 -0.0768 0.151 Uiso 1 1 d R

loop_
_atom_site_aniso_label
_atom_site_aniso_U_11
_atom_site_aniso_U_22
_atom_site_aniso_U_33
_atom_site_aniso_U_23
_atom_site_aniso_U_13
_atom_site_aniso_U_12
Cd1 0.0241(2) 0.0293(2) 0.0229(2) -0.00178(16) 0.00380(14) 0.00562(16)
C1 0.027(3) 0.033(3) 0.033(3) -0.002(2) 0.005(2) 0.006(2)
C2 0.028(3) 0.036(3) 0.041(3) -0.007(3) 0.004(2) 0.012(2)
C3 0.048(4) 0.028(3) 0.052(4) 0.003(3) 0.008(3) 0.011(3)
C4 0.044(4) 0.033(3) 0.033(3) 0.005(3) 0.011(3) 0.011(3)
C5 0.027(3) 0.035(3) 0.019(2) 0.000(2) 0.000(2) 0.006(2)
C6 0.023(3) 0.035(3) 0.019(2) -0.002(2) 0.003(2) 0.008(2)
C7 0.021(3) 0.034(3) 0.018(2) -0.003(2) -0.0002(19) 0.008(2)
C8 0.020(3) 0.033(3) 0.024(3) 0.004(2) 0.004(2) 0.005(2)
C9 0.028(3) 0.032(3) 0.027(3) -0.006(2) 0.001(2) 0.005(2)
C10 0.039(3) 0.027(3) 0.042(3) 0.000(3) 0.005(3) 0.008(2)
C11 0.030(3) 0.036(3) 0.042(3) 0.010(3) 0.004(2) 0.015(3)
C12 0.019(3) 0.043(4) 0.038(3) 0.011(3) 0.000(2) 0.006(2)
C13 0.045(4) 0.029(3) 0.024(3) -0.002(2) 0.009(2) 0.017(3)
C14 0.038(3) 0.038(4) 0.044(3) 0.013(3) 0.015(3) 0.004(3)
C15 0.035(4) 0.074(5) 0.047(4) 0.021(4) 0.004(3) 0.002(3)
C16 0.051(4) 0.055(4) 0.039(4) -0.013(3) -0.010(3) -0.010(3)
C17 0.024(3) 0.019(3) 0.044(3) -0.002(2) -0.006(2) -0.001(2)
N1 0.025(2) 0.032(3) 0.021(2) -0.0059(18) 0.0015(17) 0.0059(19)
N2 0.032(3) 0.028(2) 0.029(2) 0.0026(19) 0.0076(19) 0.009(2)
N3 0.025(2) 0.030(2) 0.023(2) -0.0010(18) 0.0037(17) 0.0108(19)
N4 0.019(2) 0.029(2) 0.018(2) 0.0030(17) 0.0023(16) 0.0086(17)
N5 0.019(2) 0.045(3) 0.045(3) -0.019(2) -0.004(2) 0.006(2)
N6 0.014(2) 0.033(3) 0.027(2) 0.0016(19) 0.0018(16) 0.0012(18)
O1 0.040(3) 0.065(3) 0.036(2) 0.007(2) 0.0115(19) 0.024(2)
O2 0.035(2) 0.045(3) 0.042(2) -0.008(2) 0.0157(19) -0.0067(19)
O3 0.019(2) 0.055(3) 0.040(2) 0.015(2) -0.0078(16) -0.0134(18)
O4 0.033(3) 0.092(4) 0.083(4) 0.025(3) -0.001(3) -0.016(3)
O2W 0.047(4) 0.193(9) 0.121(6) -0.096(6) 0.036(4) -0.024(4)
O3W 0.047(7) 0.093(10) 0.65(5) 0.000 -0.017(14) 0.000
O4W 0.043(3) 0.081(4) 0.103(5) -0.057(4) 0.007(3) 0.000(3)
O1W 0.064(3) 0.089(4) 0.046(3) -0.001(3) 0.010(2) 0.024(3)
O5W 0.042(4) 0.046(3) 0.286(12) -0.022(5) -0.035(5) 0.002(3)

loop_
_atom_type_symbol
_atom_type_description
_atom_type_scat_dispersion_real
_atom_type_scat_dispersion_imag
_atom_type_scat_source
C C 0.0033 0.0016 'International Tables Vol C Tables 4.2.6.8 and 6.1.1.4'
H H 0.0000 0.0000 'International Tables Vol C Tables 4.2.6.8 and 6.1.1.4'
N N 0.0061 0.0033 'International Tables Vol C Tables 4.2.6.8 and 6.1.1.4'
O O 0.0106 0.0060 'International Tables Vol C Tables 4.2.6.8 and 6.1.1.4'
Cd Cd -0.8075 1.2024 'International Tables Vol C Tables 4.2.6.8 and 6.1.1.4'

loop_
_geom_angle_atom_site_label_1
_geom_angle_atom_site_label_2
_geom_angle_atom_site_label_3
_geom_angle
_geom_angle_site_symmetry_1
_geom_angle_site_symmetry_3
O1 Cd1 O3 105.61(16) . 6_535
O1 Cd1 N6 86.67(15) . 2_654
O3 Cd1 N6 86.77(15) 6_535 2_654
O1 Cd1 N1 91.85(16) . .
O3 Cd1 N1 94.58(15) 6_535 .
N6 Cd1 N1 178.22(14) 2_654 .
O1 Cd1 N3 160.01(17) . .
O3 Cd1 N3 84.43(15) 6_535 .
N6 Cd1 N3 111.50(15) 2_654 .
N1 Cd1 N3 69.83(15) . .
O1 Cd1 N4 101.61(15) . 2_654
O3 Cd1 N4 142.82(14) 6_535 2_654
N6 Cd1 N4 69.91(14) 2_654 2_654
N1 Cd1 N4 109.48(15) . 2_654
N3 Cd1 N4 78.19(14) . 2_654
N1 C1 C2 123.0(5) . .
N1 C1 H1A 118.5 . .
C2 C1 H1A 118.5 . .
C1 C2 C3 118.6(5) . .
C1 C2 H2A 120.7 . .
C3 C2 H2A 120.7 . .
C2 C3 C4 119.0(6) . .
C2 C3 H3A 120.5 . .
C4 C3 H3A 120.5 . .
C5 C4 C3 119.2(5) . .
C5 C4 H4A 120.4 . .
C3 C4 H4A 120.4 . .
N1 C5 C4 121.5(5) . .
N1 C5 C6 116.7(5) . .
C4 C5 C6 121.8(5) . .
N3 C6 N2 125.2(5) . .
N3 C6 C5 116.4(5) . .
N2 C6 C5 118.4(5) . .
N4 C7 N5 124.5(5) . .
N4 C7 C8 117.5(5) . .
N5 C7 C8 118.0(5) . .
N6 C8 C9 122.0(5) . .
N6 C8 C7 115.3(5) . .
C9 C8 C7 122.6(5) . .
C8 C9 C10 119.5(5) . .
C8 C9 H9A 120.2 . .
C10 C9 H9A 120.2 . .
C9 C10 C11 118.9(5) . .
C9 C10 H10A 120.5 . .
C11 C10 H10A 120.5 . .
C12 C11 C10 118.3(5) . .
C12 C11 H11A 120.9 . .
C10 C11 H11A 120.9 . .
N6 C12 C11 123.8(5) . .
N6 C12 H12A 118.1 . .
C11 C12 H12A 118.1 . .
O2 C13 O1 126.8(5) . .
O2 C13 C14 118.5(5) . .
O1 C13 C14 114.7(6) . .
C15 C14 C13 119.1(6) . .
C15 C14 H14A 107.5 . .
C13 C14 H14A 107.5 . .
C15 C14 H14B 107.5 . .
C13 C14 H14B 107.5 . .
H14A C14 H14B 107.0 . .
C16 C15 C14 112.0(5) . .
C16 C15 H15A 109.2 . .
C14 C15 H15A 109.2 . .
C16 C15 H15B 109.2 . .
C14 C15 H15B 109.2 . .
H15A C15 H15B 107.9 . .
C15 C16 C17 112.2(5) . .
C15 C16 H16A 109.2 . .
C17 C16 H16A 109.2 . .
C15 C16 H16B 109.2 . .
C17 C16 H16B 109.2 . .
H16A C16 H16B 107.9 . .
O4 C17 O3 124.2(6) . .
O4 C17 C16 119.2(5) . .
O3 C17 C16 116.4(5) . .
C5 N1 C1 118.6(5) . .
C5 N1 Cd1 117.6(3) . .
C1 N1 Cd1 123.7(4) . .
C6 N2 H2B 125.4 . .
C6 N2 H2C 106.1 . .
H2B N2 H2C 126.6 . .
C6 N3 N4 113.4(4) . .
C6 N3 Cd1 117.1(3) . .
N4 N3 Cd1 121.9(3) . .
C7 N4 N3 113.4(4) . .
C7 N4 Cd1 116.8(3) . 2_654
N3 N4 Cd1 123.0(3) . 2_654
C7 N5 H5B 115.5 . .
C7 N5 H5C 151.1 . .
H5B N5 H5C 93.0 . .
C12 N6 C8 117.4(5) . .
C12 N6 Cd1 124.3(4) . 2_654
C8 N6 Cd1 117.4(3) . 2_654
C13 O1 Cd1 125.7(4) . .
C17 O3 Cd1 140.7(4) . 6_536
H2WA O2W H2WB 109.7 . .
H4WA O4W H4WB 95.6 . .
H1WA O1W H1WB 120.5 . .
H5WA O5W H5WB 103.8 . .

loop_
_geom_bond_atom_site_label_1
_geom_bond_atom_site_label_2
_geom_bond_distance
_geom_bond_site_symmetry_2
Cd1 O1 2.274(4) .
Cd1 O3 2.293(4) 6_535
Cd1 N6 2.341(5) 2_654
Cd1 N1 2.341(5) .
Cd1 N3 2.366(4) .
Cd1 N4 2.382(4) 2_654
C1 N1 1.340(7) .
C1 C2 1.371(8) .
C1 H1A 0.9500 .
C2 C3 1.372(9) .
C2 H2A 0.9500 .
C3 C4 1.391(8) .
C3 H3A 0.9500 .
C4 C5 1.379(8) .
C4 H4A 0.9500 .
C5 N1 1.339(7) .
C5 C6 1.498(7) .
C6 N3 1.310(7) .
C6 N2 1.328(7) .
C7 N4 1.295(7) .
C7 N5 1.334(7) .
C7 C8 1.493(7) .
C8 N6 1.354(7) .
C8 C9 1.378(8) .
C9 C10 1.380(8) .
C9 H9A 0.9500 .
C10 C11 1.381(9) .
C10 H10A 0.9500 .
C11 C12 1.376(9) .
C11 H11A 0.9500 .
C12 N6 1.337(7) .
C12 H12A 0.9500 .
C13 O2 1.242(7) .
C13 O1 1.273(7) .
C13 C14 1.541(8) .
C14 C15 1.515(10) .
C14 H14A 0.9900 .
C14 H14B 0.9900 .
C15 C16 1.503(10) .
C15 H15A 0.9900 .
C15 H15B 0.9900 .
C16 C17 1.544(9) .
C16 H16A 0.9900 .
C16 H16B 0.9900 .
C17 O4 1.228(7) .
C17 O3 1.233(6) .
N2 H2B 1.0642 .
N2 H2C 0.8213 .
N3 N4 1.412(6) .
N4 Cd1 2.382(4) 2_654
N5 H5B 1.0360 .
N5 H5C 1.1696 .
N6 Cd1 2.341(5) 2_654
O3 Cd1 2.293(4) 6_536
O2W H2WA 0.9500 .
O2W H2WB 0.9503 .
O3W H3WA 0.9500 .
O4W H4WA 0.9499 .
O4W H4WB 0.9500 .
O1W H1WA 0.9499 .
O1W H1WB 0.9499 .
O5W H5WA 0.9500 .
O5W H5WB 0.9498 .

loop_
_geom_hbond_atom_site_label_D
_geom_hbond_atom_site_label_H
_geom_hbond_atom_site_label_A
_geom_hbond_distance_DH
_geom_hbond_distance_HA
_geom_hbond_distance_DA
_geom_hbond_angle_DHA
_geom_hbond_site_symmetry_A
N2 H2B O4W 1.06 1.86 2.879(7) 160.1 2_654
N2 H2C O2 0.82 2.11 2.845(6) 148.6 2_654
N2 H2C N4 0.82 2.22 2.652(6) 113.2 .
N5 H5B O2 1.04 2.00 2.933(7) 147.8 6_535
N5 H5C O3 1.17 1.96 2.863(6) 130.4 6_535
O1W H1WA O1 0.95 1.78 2.718(7) 169.0 7_535
O1W H1WB O4 0.95 1.74 2.590(8) 147.4 4
O2W H2WA O2 0.95 2.29 2.766(8) 110.6 .
O2W H2WB O1W 0.95 1.80 2.646(7) 146.9 .
O3W H3WA O2W 0.95 2.12 2.847(8) 132.6 .
O4W H4WA O2W 0.95 2.06 2.871(12) 142.5 .
O4W H4WB O4W 0.95 2.25 2.936(11) 128.4 5_645
O5W H5WA O4 0.95 1.82 2.754(8) 166.2 7_535
O5W H5WB O4W 0.95 1.92 2.687(10) 135.9 .
